data_1527057
loop_
_publ_author_name
'le Senechal, C.'
'Babizhet'sky, V.S.'
'Guerin, R.'
'Deputier, S.'
'Pivan, J.Y.'

_publ_section_title
;
 Direct and reverse limiting series of transition metal phosphides with
 ordered defects and metal/non metal ratio close to 2
;
_journal_name_full 'Zeitschrift fuer Anorganische und Allgemeine Chemie'
_journal_page_first 1325
_journal_page_last 1333
_journal_volume 627
_journal_year 2001
_chemical_formula_sum 'Ce16 Ni36 P22'
_space_group_IT_number 187
_symmetry_space_group_name_Hall 'P -6 2'
_symmetry_space_group_name_H-M 'P -6 m 2'
_cell_angle_alpha 90
_cell_angle_beta 90
_cell_angle_gamma 120
_cell_formula_units_Z 1
_cell_length_a 18.208
_cell_length_b 18.208
_cell_length_c 3.8879
_cell_volume 1116.272
_citation_journal_id_ASTM ZAACAB
_cod_data_source_file leSenechal_ZAACAB_2001_2000.cif
_cod_data_source_block Ce16Ni36P22
_cod_database_code 1527057

loop_
_symmetry_equiv_pos_as_xyz
x,y,z
-x+y,-x,-z
-y,x-y,z
x,y,-z
-x+y,-x,z
-y,x-y,-z
-y,-x,-z
-x+y,y,z
x,x-y,-z
-y,-x,z
-x+y,y,-z
x,x-y,z

loop_
_atom_site_label
_atom_site_type_symbol
_atom_site_fract_x
_atom_site_fract_y
_atom_site_fract_z
_atom_site_occupancy
_atom_site_U_iso_or_equiv
P5 P 0.2606 0.30728 0 1 0.0
P6 P 0.88042 0.11958 0.5 1 0.0
Ce2 Ce 0.81041 0.18959 0 1 0.0
Ni2 Ni 0.18938 0.81062 0 1 0.0
Ce3 Ce 0.3333 0.6667 0.5 1 0.0
Ni4 Ni 0.51899 0.48101 0.5 1 0.0
P3 P 0.48168 0.51832 0 1 0.0
Ni3 Ni 0.40951 0.59049 0 1 0.0
P2 P 0.26459 0.73541 0 1 0.0
Ni6 Ni 0.40666 0.03294 0 1 0.0
P1 P 0.6667 0.3333 0.5 1 0.0
Ni9 Ni 0.95189 0.04811 0.5 1 0.0
Ce5 Ce 0.11436 0.88564 0.5 1 0.0
Ce4 Ce 0.33459 0.44845 0.5 1 0.0
Ni8 Ni 0.29986 0.03156 0.5 1 0.0
Ni7 Ni 0.19918 0.16776 0 1 0.0
P4 P 0.45079 0.11631 0.5 1 0.0
Ni5 Ni 0.04412 0.95588 0 1 0.0
Ni1 Ni 0.73971 0.26029 0.5 1 0.0
Ce1 Ce 0.59252 0.40748 0 1 0.0
